data_2237000
loop_
_publ_author_name
'Cui, Jichun'
'Li, Chuan'
'Qiao, Yanling'

_publ_section_title
;
 [2-(4-Chlorophenyl)-1,3-selenazol-4-yl]methanol
;
_journal_coeditor_code QK2047
_journal_issue 12
_journal_name_full 'Acta Crystallographica Section E'
_journal_page_first o3458
_journal_paper_doi 10.1107/S1600536812048088
_journal_volume 68
_journal_year 2012
_chemical_formula_iupac 'C10 H8 Cl N O Se'
_chemical_formula_moiety 'C10 H8 Cl N O Se'
_chemical_formula_sum 'C10 H8 Cl N O Se'
_chemical_formula_weight 272.58
_chemical_name_systematic
;
[2-(4-Chlorophenyl)-1,3-selenazol-4-yl]methanol
;
_space_group_IT_number 14
_symmetry_cell_setting monoclinic
_symmetry_space_group_name_Hall '-P 2ybc'
_symmetry_space_group_name_H-M 'P 1 21/c 1'
_atom_sites_solution_hydrogens geom
_atom_sites_solution_primary direct
_atom_sites_solution_secondary difmap
_audit_creation_method SHELXL-97
_cell_angle_alpha 90.00
_cell_angle_beta 96.6420(10)
_cell_angle_gamma 90.00
_cell_formula_units_Z 4
_cell_length_a 14.8150(15)
_cell_length_b 4.5707(4)
_cell_length_c 14.9123(14)
_cell_measurement_reflns_used 1928
_cell_measurement_temperature 298(2)
_cell_measurement_theta_max 27.118
_cell_measurement_theta_min 2.751
_cell_volume 1003.01(16)
_computing_cell_refinement 'SAINT (Bruker, 2007)'
_computing_data_collection 'SMART (Bruker, 2007)'
_computing_data_reduction 'SAINT (Bruker, 2007)'
_computing_molecular_graphics 'SHELXTL (Sheldrick, 2008)'
_computing_publication_material 'SHELXTL (Sheldrick, 2008)'
_computing_structure_refinement 'SHELXL97 (Sheldrick, 2008)'
_computing_structure_solution 'SHELXS97 (Sheldrick, 2008)'
_diffrn_ambient_temperature 298(2)
_diffrn_measured_fraction_theta_full 0.984
_diffrn_measured_fraction_theta_max 0.984
_diffrn_measurement_device_type 'Bruker SMART APEX CCD'
_diffrn_measurement_method '\p and \w scans'
_diffrn_radiation_monochromator graphite
_diffrn_radiation_source 'fine-focus sealed tube'
_diffrn_radiation_type MoK\a
_diffrn_radiation_wavelength 0.71073
_diffrn_reflns_av_R_equivalents 0.0589
_diffrn_reflns_av_sigmaI/netI 0.0675
_diffrn_reflns_limit_h_max 17
_diffrn_reflns_limit_h_min -15
_diffrn_reflns_limit_k_max 5
_diffrn_reflns_limit_k_min -5
_diffrn_reflns_limit_l_max 14
_diffrn_reflns_limit_l_min -17
_diffrn_reflns_number 4466
_diffrn_reflns_theta_full 25.01
_diffrn_reflns_theta_max 25.01
_diffrn_reflns_theta_min 2.75
_exptl_absorpt_coefficient_mu 3.972
_exptl_absorpt_correction_T_max 0.587
_exptl_absorpt_correction_T_min 0.337
_exptl_absorpt_correction_type multi-scan
_exptl_absorpt_process_details '(SADABS; Bruker, 2007)'
_exptl_crystal_colour white
_exptl_crystal_density_diffrn 1.805
_exptl_crystal_density_method 'not measured'
_exptl_crystal_description block
_exptl_crystal_F_000 536
_exptl_crystal_size_max 0.35
_exptl_crystal_size_mid 0.32
_exptl_crystal_size_min 0.15
_refine_diff_density_max 0.450
_refine_diff_density_min -0.446
_refine_ls_extinction_method none
_refine_ls_goodness_of_fit_ref 1.007
_refine_ls_hydrogen_treatment constr
_refine_ls_matrix_type full
_refine_ls_number_parameters 128
_refine_ls_number_reflns 1742
_refine_ls_number_restraints 0
_refine_ls_restrained_S_all 1.007
_refine_ls_R_factor_all 0.0587
_refine_ls_R_factor_gt 0.0410
_refine_ls_shift/su_max 0.000
_refine_ls_shift/su_mean 0.000
_refine_ls_structure_factor_coef Fsqd
_refine_ls_weighting_details 'calc w=1/[\s^2^(Fo^2^)+(0.0525P)^2^+0.0000P] where P=(Fo^2^+2Fc^2^)/3'
_refine_ls_weighting_scheme calc
_refine_ls_wR_factor_gt 0.0954
_refine_ls_wR_factor_ref 0.1040
_reflns_number_gt 1318
_reflns_number_total 1742
_reflns_threshold_expression I>2sigma(I)
_cod_data_source_file qk2047.cif
_cod_data_source_block I
_cod_original_sg_symbol_H-M 'P 21/c'
_cod_database_code 2237000
_cod_database_fobs_code 2237000

loop_
_symmetry_equiv_pos_as_xyz
'x, y, z'
'-x, y+1/2, -z+1/2'
'-x, -y, -z'
'x, -y-1/2, z-1/2'

loop_
_atom_site_type_symbol
_atom_site_label
_atom_site_fract_x
_atom_site_fract_y
_atom_site_fract_z
_atom_site_U_iso_or_equiv
_atom_site_adp_type
_atom_site_calc_flag
_atom_site_refinement_flags
_atom_site_occupancy
_atom_site_symmetry_multiplicity
Se Se1 0.74166(3) 0.13939(10) 0.30636(3) 0.0423(2) Uani d . 1 1
Cl Cl1 0.93843(9) 1.0498(3) 0.66855(9) 0.0586(4) Uani d . 1 1
O O1 0.4348(2) -0.0090(8) 0.3910(2) 0.0465(8) Uani d . 1 1
H H1 0.4149 -0.0297 0.4396 0.070 Uiso calc R 1 1
N N1 0.6330(2) 0.1313(7) 0.4388(2) 0.0313(8) Uani d . 1 1
C C1 0.8698(3) 0.8234(9) 0.5942(3) 0.0394(11) Uani d . 1 1
C C2 0.7838(3) 0.7563(10) 0.6124(3) 0.0401(11) Uani d . 1 1
H H2 0.7612 0.8350 0.6628 0.048 Uiso calc R 1 1
C C3 0.7307(3) 0.5702(9) 0.5551(3) 0.0352(10) Uani d . 1 1
H H3 0.6722 0.5232 0.5672 0.042 Uiso calc R 1 1
C C4 0.7644(3) 0.4523(9) 0.4790(2) 0.0308(10) Uani d . 1 1
C C5 0.8507(3) 0.5313(11) 0.4624(3) 0.0410(11) Uani d . 1 1
H H5 0.8735 0.4589 0.4112 0.049 Uiso calc R 1 1
C C6 0.9042(4) 0.7147(11) 0.5196(3) 0.0503(13) Uani d . 1 1
H H6 0.9626 0.7637 0.5078 0.060 Uiso calc R 1 1
C C7 0.7083(3) 0.2511(9) 0.4200(2) 0.0285(9) Uani d . 1 1
C C8 0.6372(3) -0.0813(9) 0.2973(3) 0.0373(11) Uani d . 1 1
H H8 0.6171 -0.1989 0.2481 0.045 Uiso calc R 1 1
C C9 0.5933(3) -0.0506(9) 0.3712(2) 0.0293(9) Uani d . 1 1
C C10 0.5071(3) -0.2087(10) 0.3850(3) 0.0410(11) Uani d . 1 1
H H10A 0.4912 -0.3417 0.3349 0.049 Uiso calc R 1 1
H H10B 0.5167 -0.3236 0.4399 0.049 Uiso calc R 1 1

loop_
_atom_site_aniso_label
_atom_site_aniso_U_11
_atom_site_aniso_U_22
_atom_site_aniso_U_33
_atom_site_aniso_U_12
_atom_site_aniso_U_13
_atom_site_aniso_U_23
Se1 0.0457(4) 0.0490(4) 0.0337(3) -0.0017(2) 0.0118(2) -0.0033(2)
Cl1 0.0543(9) 0.0538(9) 0.0629(8) -0.0135(6) -0.0131(6) -0.0081(6)
O1 0.037(2) 0.060(2) 0.0427(18) 0.0018(18) 0.0058(15) 0.0102(16)
N1 0.034(2) 0.029(2) 0.0299(17) 0.0012(16) -0.0013(15) -0.0014(14)
C1 0.042(3) 0.031(3) 0.042(2) -0.002(2) -0.008(2) 0.0014(19)
C2 0.049(3) 0.037(3) 0.034(2) -0.008(2) 0.005(2) -0.0008(19)
C3 0.027(3) 0.041(3) 0.039(2) -0.004(2) 0.0053(19) 0.0034(19)
C4 0.035(3) 0.029(2) 0.028(2) 0.0021(19) 0.0035(18) 0.0047(16)
C5 0.027(3) 0.046(3) 0.052(3) -0.002(2) 0.013(2) -0.009(2)
C6 0.036(3) 0.047(3) 0.069(3) -0.004(2) 0.010(3) -0.005(3)
C7 0.030(3) 0.029(2) 0.0265(19) 0.0094(19) 0.0022(17) 0.0039(17)
C8 0.040(3) 0.039(3) 0.032(2) 0.004(2) -0.0018(19) -0.0006(18)
C9 0.027(2) 0.029(2) 0.030(2) 0.0053(18) -0.0034(18) 0.0012(17)
C10 0.042(3) 0.039(3) 0.039(2) -0.007(2) -0.004(2) -0.002(2)

loop_
_atom_type_symbol
_atom_type_description
_atom_type_scat_dispersion_real
_atom_type_scat_dispersion_imag
_atom_type_scat_source
C C 0.0033 0.0016 'International Tables Vol C Tables 4.2.6.8 and 6.1.1.4'
H H 0.0000 0.0000 'International Tables Vol C Tables 4.2.6.8 and 6.1.1.4'
N N 0.0061 0.0033 'International Tables Vol C Tables 4.2.6.8 and 6.1.1.4'
O O 0.0106 0.0060 'International Tables Vol C Tables 4.2.6.8 and 6.1.1.4'
Cl Cl 0.1484 0.1585 'International Tables Vol C Tables 4.2.6.8 and 6.1.1.4'
Se Se -0.0929 2.2259 'International Tables Vol C Tables 4.2.6.8 and 6.1.1.4'

loop_
_geom_angle_atom_site_label_1
_geom_angle_atom_site_label_2
_geom_angle_atom_site_label_3
_geom_angle
C8 Se1 C7 84.78(19)
C10 O1 H1 109.5
C7 N1 C9 113.5(4)
C2 C1 C6 121.5(4)
C2 C1 Cl1 119.6(4)
C6 C1 Cl1 118.9(4)
C1 C2 C3 119.5(4)
C1 C2 H2 120.3
C3 C2 H2 120.3
C2 C3 C4 120.4(4)
C2 C3 H3 119.8
C4 C3 H3 119.8
C5 C4 C3 118.1(4)
C5 C4 C7 122.0(4)
C3 C4 C7 119.9(4)
C6 C5 C4 121.8(4)
C6 C5 H5 119.1
C4 C5 H5 119.1
C1 C6 C5 118.8(5)
C1 C6 H6 120.6
C5 C6 H6 120.6
N1 C7 C4 125.2(4)
N1 C7 Se1 113.5(3)
C4 C7 Se1 121.3(3)
C9 C8 Se1 111.3(3)
C9 C8 H8 124.3
Se1 C8 H8 124.3
C8 C9 N1 116.9(4)
C8 C9 C10 123.9(4)
N1 C9 C10 119.1(4)
O1 C10 C9 111.1(4)
O1 C10 H10A 109.4
C9 C10 H10A 109.4
O1 C10 H10B 109.4
C9 C10 H10B 109.4
H10A C10 H10B 108.0

loop_
_geom_bond_atom_site_label_1
_geom_bond_atom_site_label_2
_geom_bond_distance
Se1 C8 1.839(5)
Se1 C7 1.889(4)
Cl1 C1 1.753(4)
O1 C10 1.419(6)
O1 H1 0.8200
N1 C7 1.303(5)
N1 C9 1.383(5)
C1 C2 1.367(6)
C1 C6 1.370(6)
C2 C3 1.385(6)
C2 H2 0.9300
C3 C4 1.399(5)
C3 H3 0.9300
C4 C5 1.378(6)
C4 C7 1.463(6)
C5 C6 1.380(6)
C5 H5 0.9300
C6 H6 0.9300
C8 C9 1.350(6)
C8 H8 0.9300
C9 C10 1.502(6)
C10 H10A 0.9700
C10 H10B 0.9700

loop_
_geom_hbond_atom_site_label_D
_geom_hbond_atom_site_label_H
_geom_hbond_atom_site_label_A
_geom_hbond_site_symmetry_A
_geom_hbond_distance_DH
_geom_hbond_distance_HA
_geom_hbond_distance_DA
_geom_hbond_angle_DHA
O1 H1 N1 3_656 0.82 2.07 2.891(5) 173.6

loop_
_geom_torsion_atom_site_label_1
_geom_torsion_atom_site_label_2
_geom_torsion_atom_site_label_3
_geom_torsion_atom_site_label_4
_geom_torsion
C6 C1 C2 C3 1.1(7)
Cl1 C1 C2 C3 -178.0(3)
C1 C2 C3 C4 -0.2(7)
C2 C3 C4 C5 -1.1(6)
C2 C3 C4 C7 178.7(4)
C3 C4 C5 C6 1.7(7)
C7 C4 C5 C6 -178.2(5)
C2 C1 C6 C5 -0.6(7)
Cl1 C1 C6 C5 178.5(4)
C4 C5 C6 C1 -0.8(7)
C9 N1 C7 C4 -180.0(4)
C9 N1 C7 Se1 -0.3(4)
C5 C4 C7 N1 168.5(4)
C3 C4 C7 N1 -11.4(6)
C5 C4 C7 Se1 -11.1(6)
C3 C4 C7 Se1 169.0(3)
C8 Se1 C7 N1 0.0(3)
C8 Se1 C7 C4 179.7(3)
C7 Se1 C8 C9 0.3(3)
Se1 C8 C9 N1 -0.6(5)
Se1 C8 C9 C10 -178.4(3)
C7 N1 C9 C8 0.6(5)
C7 N1 C9 C10 178.6(4)
C8 C9 C10 O1 -117.4(4)
N1 C9 C10 O1 64.8(5)

loop_
_cod_related_entry_id
_cod_related_entry_database
_cod_related_entry_code
1 ChemSpider 10589998
